data_1524406
loop_
_publ_author_name
'Ghemard, G.'
'Etienne, J.'
'Flahaut, J.'
'Schiffmacher, G.'

_publ_section_title
;
 Etude structurale des sulfotellurures de terres rares L S2 Te1 + x (L =
 Tb, Dy, Ho, Er, Tm et Y). II. Surstructure des phases ordonnees. Macles
 d'ordre
;
_journal_name_full 'Journal of Solid State Chemistry'
_journal_page_first 146
_journal_page_last 153
_journal_volume 45
_journal_year 1982
_chemical_formula_sum 'Ho8 S4 Te2.26'
_chemical_name_systematic '(Ho4 S2 Te)3.14'
_space_group_IT_number 12
_symmetry_space_group_name_Hall '-C 2y'
_symmetry_space_group_name_H-M 'C 1 2/m 1'
_cell_angle_alpha 90
_cell_angle_beta 128.64
_cell_angle_gamma 90
_cell_formula_units_Z 1
_cell_length_a 6.658
_cell_length_b 13.657
_cell_length_c 8.315
_cell_volume 590.554
_citation_journal_id_ASTM JSSCBI
_cod_data_source_file Ghemard_JSSCBI_1982_51.cif
_cod_data_source_block Ho8S4Te2.26
_cod_original_cell_volume 590.5538
_cod_database_code 1524406

loop_
_symmetry_equiv_pos_as_xyz
x,y,z
-x,y,-z
-x,-y,-z
x,-y,z
x+1/2,y+1/2,z
-x+1/2,y+1/2,-z
-x+1/2,-y+1/2,-z
x+1/2,-y+1/2,z

loop_
_atom_site_label
_atom_site_type_symbol
_atom_site_fract_x
_atom_site_fract_y
_atom_site_fract_z
_atom_site_occupancy
_atom_site_U_iso_or_equiv
S2 S 0 0.2824 0.5 0.5 0.0
Te1 Te 0 0 0 0.21 0.0
S1 S 0 0.2879 0 0.5 0.0
Ho1 Ho 0.0039 0.1606 0.7443 1 0.0
Te2 Te 0.2667 0 0.6337 0.46 0.0
